data_7238771
loop_
_publ_author_name
'Kundu, Suman'
'Biswas, Manas Kumar'
'Banerjee, Ananya'
'Bhadra, Kakali'
'Kumar, Gopinatha Suresh'
'Drew, Michael G. B.'
'Bhadra, Ranjan'
'Ghosh, Prasanta'

_publ_section_title
;
 Synthesis, structure and DNA binding studies of 9-phenyldibenzo[a,c]
 phenazin-9-ium
;
_journal_issue 9
_journal_name_full 'RSC Advances'
_journal_page_first 3054
_journal_paper_doi 10.1039/c2ra22317a
_journal_volume 3
_journal_year 2013
_chemical_formula_sum 'C26 H17 Cl2 Cu N2'
_chemical_formula_weight 491.86
_space_group_IT_number 14
_space_group_name_Hall '-P 2yn'
_space_group_name_H-M_alt 'P 1 21/n 1'
_symmetry_cell_setting monoclinic
_symmetry_space_group_name_H-M 'P 1 21/n 1'
_atom_sites_solution_hydrogens geom
_atom_sites_solution_primary direct
_atom_sites_solution_secondary difmap
_audit_creation_method SHELXL-97
_cell_angle_alpha 90.00
_cell_angle_beta 93.727(6)
_cell_angle_gamma 90.00
_cell_formula_units_Z 4
_cell_length_a 7.5536(4)
_cell_length_b 18.6217(6)
_cell_length_c 14.9419(13)
_cell_measurement_reflns_used 10605
_cell_measurement_temperature 150(2)
_cell_measurement_theta_max 30.00
_cell_measurement_theta_min 2.58
_cell_volume 2097.3(2)
_computing_cell_refinement 'Crysalis, Oxford Diffraction'
_computing_data_collection 'Crysalis, Oxford Diffraction'
_computing_data_reduction 'Crysalis, Oxford Diffraction'
_computing_molecular_graphics PLATON(Spek,2004)
_computing_structure_refinement 'SHELXL-97 (Sheldrick, 1997)'
_computing_structure_solution 'SHELXS-97 (Sheldrick, 1997)'
_diffrn_ambient_temperature 150(2)
_diffrn_measured_fraction_theta_full 0.984
_diffrn_measured_fraction_theta_max 0.984
_diffrn_measurement_device 'Oxford Diffaction X-Calibur System'
_diffrn_measurement_method '321 frames, counting time 10 s.'
_diffrn_radiation_monochromator graphite
_diffrn_radiation_source 'fine-focus sealed tube'
_diffrn_radiation_type MoK\a
_diffrn_radiation_wavelength 0.71073
_diffrn_reflns_av_R_equivalents 0.0222
_diffrn_reflns_av_sigmaI/netI 0.0632
_diffrn_reflns_limit_h_max 10
_diffrn_reflns_limit_h_min -6
_diffrn_reflns_limit_k_max 26
_diffrn_reflns_limit_k_min -21
_diffrn_reflns_limit_l_max 21
_diffrn_reflns_limit_l_min -14
_diffrn_reflns_number 10605
_diffrn_reflns_theta_full 29.30
_diffrn_reflns_theta_max 29.30
_diffrn_reflns_theta_min 2.58
_diffrn_standards_decay_% n/a
_diffrn_standards_interval_count n/a
_diffrn_standards_interval_time n/a
_diffrn_standards_number n/a
_exptl_absorpt_coefficient_mu 1.313
_exptl_absorpt_correction_T_max 1.000
_exptl_absorpt_correction_T_min 0.904
_exptl_absorpt_correction_type empirical
_exptl_absorpt_process_details 'ABSPACK, Oxford Diffraction Ltd'
_exptl_crystal_colour black
_exptl_crystal_density_diffrn 1.558
_exptl_crystal_density_method 'not measured'
_exptl_crystal_description needle
_exptl_crystal_F_000 1000
_exptl_crystal_size_max 0.24
_exptl_crystal_size_mid 0.03
_exptl_crystal_size_min 0.03
_refine_diff_density_max 0.420
_refine_diff_density_min -0.329
_refine_diff_density_rms 0.061
_refine_ls_extinction_method none
_refine_ls_goodness_of_fit_ref 0.856
_refine_ls_hydrogen_treatment constr
_refine_ls_matrix_type full
_refine_ls_number_parameters 280
_refine_ls_number_reflns 5655
_refine_ls_number_restraints 0
_refine_ls_restrained_S_all 0.856
_refine_ls_R_factor_all 0.0606
_refine_ls_R_factor_gt 0.0322
_refine_ls_shift/su_max 0.001
_refine_ls_shift/su_mean 0.000
_refine_ls_structure_factor_coef Fsqd
_refine_ls_weighting_details
;
_refine_ls_weighting_details
w=1/[\s^2^(Fo^2^)+(0.0531P)^2^+0.0000P] where P=(Fo^2^+2Fc^2^)/3
;
_refine_ls_weighting_scheme calc
_refine_ls_wR_factor_gt 0.0789
_refine_ls_wR_factor_ref 0.0880
_reflns_number_gt 3506
_reflns_number_total 5655
_reflns_threshold_expression >2sigma(I)
_cod_data_source_file c2ra22317a.txt
_cod_data_source_block '[1][CuCl2]'
_cod_original_sg_symbol_H-M P21/n
_cod_original_formula_sum 'C26 H17 Cl2 Cu N2 '
_cod_database_code 7238771

loop_
_symmetry_equiv_pos_as_xyz
'x, y, z'
'-x+1/2, y+1/2, -z+1/2'
'-x, -y, -z'
'x-1/2, -y-1/2, z-1/2'

loop_
_atom_site_label
_atom_site_type_symbol
_atom_site_fract_x
_atom_site_fract_y
_atom_site_fract_z
_atom_site_U_iso_or_equiv
_atom_site_adp_type
_atom_site_occupancy
_atom_site_symmetry_multiplicity
_atom_site_calc_flag
_atom_site_refinement_flags
Cu1 Cu 0.57993(3) 0.584511(14) 0.309391(17) 0.03070(9) Uani 1 1 d .
Cl1 Cl 0.42707(7) 0.52569(3) 0.21192(4) 0.03673(14) Uani 1 1 d .
Cl2 Cl 0.73376(7) 0.64337(3) 0.40685(3) 0.03002(13) Uani 1 1 d .
N1 N 1.0548(2) 0.49167(9) 0.33650(10) 0.0227(4) Uani 1 1 d .
N2 N 1.0648(2) 0.63118(8) 0.27207(10) 0.0193(3) Uani 1 1 d .
C1 C 0.9839(2) 0.50808(10) 0.25558(12) 0.0199(4) Uani 1 1 d .
C2 C 0.9281(2) 0.44847(11) 0.19676(13) 0.0237(4) Uani 1 1 d .
C3 C 0.9526(3) 0.37808(11) 0.22637(15) 0.0295(5) Uani 1 1 d .
H3 H 0.9899 0.3692 0.2859 0.044 Uiso 1 1 calc R
C4 C 0.9218(3) 0.32127(12) 0.16775(16) 0.0377(6) Uani 1 1 d .
H4 H 0.9379 0.2742 0.1876 0.057 Uiso 1 1 calc R
C5 C 0.8664(3) 0.33512(13) 0.07880(16) 0.0407(6) Uani 1 1 d .
H5 H 0.8493 0.2972 0.0387 0.061 Uiso 1 1 calc R
C6 C 0.8368(3) 0.40449(13) 0.04972(14) 0.0362(5) Uani 1 1 d .
H6 H 0.7984 0.4128 -0.0098 0.054 Uiso 1 1 calc R
C7 C 0.8637(2) 0.46275(11) 0.10819(13) 0.0258(5) Uani 1 1 d .
C8 C 0.8175(3) 0.53654(11) 0.08292(13) 0.0271(5) Uani 1 1 d .
C9 C 0.7127(3) 0.55011(13) 0.00339(14) 0.0369(6) Uani 1 1 d .
H9 H 0.6884 0.5127 -0.0368 0.055 Uiso 1 1 calc R
C10 C 0.6455(3) 0.61705(14) -0.01629(15) 0.0433(6) Uani 1 1 d .
H10 H 0.5779 0.6249 -0.0697 0.065 Uiso 1 1 calc R
C11 C 0.6784(3) 0.67309(13) 0.04353(15) 0.0395(6) Uani 1 1 d .
H11 H 0.6274 0.7178 0.0317 0.059 Uiso 1 1 calc R
C12 C 0.7862(3) 0.66292(11) 0.12045(14) 0.0315(5) Uani 1 1 d .
H12 H 0.8088 0.7011 0.1597 0.047 Uiso 1 1 calc R
C13 C 0.8625(3) 0.59544(10) 0.14033(12) 0.0231(4) Uani 1 1 d .
C14 C 0.9726(2) 0.58049(10) 0.22312(12) 0.0198(4) Uani 1 1 d .
C15 C 1.1308(2) 0.54452(10) 0.38750(12) 0.0209(4) Uani 1 1 d .
C16 C 1.2072(3) 0.52666(11) 0.47396(12) 0.0266(4) Uani 1 1 d .
H16 H 1.1969 0.4803 0.4961 0.040 Uiso 1 1 calc R
C17 C 1.2956(3) 0.57773(12) 0.52433(13) 0.0297(5) Uani 1 1 d .
H17 H 1.3432 0.5665 0.5816 0.045 Uiso 1 1 calc R
C18 C 1.3152(3) 0.64730(11) 0.49037(13) 0.0278(5) Uani 1 1 d .
H18 H 1.3785 0.6812 0.5252 0.042 Uiso 1 1 calc R
C19 C 1.2435(3) 0.66671(11) 0.40726(13) 0.0244(4) Uani 1 1 d .
H19 H 1.2590 0.7129 0.3855 0.037 Uiso 1 1 calc R
C20 C 1.1458(2) 0.61531(10) 0.35553(11) 0.0197(4) Uani 1 1 d .
C21 C 1.0931(2) 0.70330(10) 0.23698(12) 0.0213(4) Uani 1 1 d .
C22 C 1.2081(3) 0.71090(11) 0.16963(12) 0.0254(4) Uani 1 1 d .
H22 H 1.2674 0.6714 0.1479 0.038 Uiso 1 1 calc R
C23 C 1.2331(3) 0.77964(12) 0.13499(13) 0.0307(5) Uani 1 1 d .
H23 H 1.3073 0.7862 0.0884 0.046 Uiso 1 1 calc R
C24 C 1.1474(3) 0.83772(11) 0.16998(14) 0.0333(5) Uani 1 1 d .
H24 H 1.1654 0.8833 0.1469 0.050 Uiso 1 1 calc R
C25 C 1.0352(3) 0.82909(11) 0.23878(14) 0.0303(5) Uani 1 1 d .
H25 H 0.9787 0.8687 0.2619 0.045 Uiso 1 1 calc R
C26 C 1.0073(3) 0.76106(11) 0.27320(13) 0.0264(5) Uani 1 1 d .
H26 H 0.9326 0.7544 0.3196 0.040 Uiso 1 1 calc R

loop_
_atom_site_aniso_label
_atom_site_aniso_U_11
_atom_site_aniso_U_22
_atom_site_aniso_U_33
_atom_site_aniso_U_23
_atom_site_aniso_U_13
_atom_site_aniso_U_12
Cu1 0.03293(16) 0.02550(15) 0.03424(15) 0.00102(11) 0.00660(11) 0.00180(11)
Cl2 0.0314(3) 0.0262(3) 0.0329(3) 0.0029(2) 0.0057(2) 0.0030(2)
Cl1 0.0364(3) 0.0354(3) 0.0392(3) -0.0073(2) 0.0090(2) -0.0025(2)
N1 0.0242(9) 0.0187(8) 0.0253(8) 0.0011(6) 0.0016(7) -0.0003(7)
N2 0.0191(8) 0.0169(8) 0.0220(8) -0.0005(6) 0.0031(6) 0.0006(6)
C1 0.0156(9) 0.0192(10) 0.0253(10) -0.0008(8) 0.0039(7) 0.0009(7)
C2 0.0165(10) 0.0214(10) 0.0334(11) -0.0054(8) 0.0034(8) -0.0025(8)
C3 0.0239(11) 0.0229(11) 0.0413(12) -0.0044(9) -0.0020(9) -0.0019(8)
C4 0.0309(13) 0.0216(11) 0.0601(16) -0.0097(10) -0.0004(11) -0.0002(9)
C5 0.0358(14) 0.0355(13) 0.0512(14) -0.0215(11) 0.0061(11) -0.0111(11)
C6 0.0362(13) 0.0418(14) 0.0309(12) -0.0125(10) 0.0042(10) -0.0105(10)
C7 0.0203(11) 0.0303(12) 0.0273(10) -0.0037(8) 0.0040(8) -0.0087(8)
C8 0.0247(11) 0.0333(12) 0.0235(10) 0.0000(8) 0.0031(8) -0.0095(9)
C9 0.0396(13) 0.0469(15) 0.0234(11) 0.0017(10) -0.0045(9) -0.0185(11)
C10 0.0427(15) 0.0553(16) 0.0297(12) 0.0147(11) -0.0145(10) -0.0180(12)
C11 0.0359(13) 0.0369(13) 0.0439(14) 0.0199(11) -0.0106(11) -0.0102(10)
C12 0.0309(12) 0.0282(11) 0.0342(11) 0.0057(9) -0.0055(9) -0.0089(9)
C13 0.0208(10) 0.0256(11) 0.0228(10) 0.0042(8) 0.0014(8) -0.0066(8)
C14 0.0208(9) 0.0210(10) 0.0178(8) -0.0011(7) 0.0034(7) -0.0026(8)
C15 0.0180(10) 0.0212(10) 0.0237(10) 0.0014(8) 0.0030(8) 0.0023(8)
C16 0.0288(11) 0.0251(11) 0.0258(10) 0.0057(8) 0.0005(8) 0.0008(9)
C17 0.0290(11) 0.0342(12) 0.0251(10) 0.0009(9) -0.0043(8) 0.0013(9)
C18 0.0274(11) 0.0273(11) 0.0282(11) -0.0038(8) -0.0027(9) 0.0007(9)
C19 0.0248(11) 0.0195(10) 0.0286(10) -0.0009(8) 0.0005(8) 0.0006(8)
C20 0.0195(10) 0.0215(10) 0.0180(9) 0.0007(7) 0.0014(7) 0.0015(8)
C21 0.0240(11) 0.0170(9) 0.0221(9) 0.0030(7) -0.0054(8) -0.0041(8)
C22 0.0217(10) 0.0283(11) 0.0257(10) -0.0004(8) -0.0017(8) -0.0042(8)
C23 0.0304(12) 0.0351(12) 0.0261(10) 0.0085(9) -0.0027(9) -0.0113(10)
C24 0.0366(13) 0.0252(11) 0.0358(12) 0.0102(9) -0.0149(10) -0.0108(10)
C25 0.0348(12) 0.0179(10) 0.0365(12) 0.0000(9) -0.0102(10) -0.0010(9)
C26 0.0281(12) 0.0241(11) 0.0265(10) 0.0026(8) -0.0025(8) -0.0003(9)

loop_
_atom_type_symbol
_atom_type_description
_atom_type_scat_dispersion_real
_atom_type_scat_dispersion_imag
_atom_type_scat_source
C C 0.0033 0.0016 'International Tables Vol C Tables 4.2.6.8 and 6.1.1.4'
H H 0.0000 0.0000 'International Tables Vol C Tables 4.2.6.8 and 6.1.1.4'
O O 0.0106 0.0060 'International Tables Vol C Tables 4.2.6.8 and 6.1.1.4'
Cu Cu 0.3201 1.2651 'International Tables Vol C Tables 4.2.6.8 and 6.1.1.4'
Cl Cl 0.1484 0.1585 'International Tables Vol C Tables 4.2.6.8 and 6.1.1.4'
N N 0.0061 0.0033 'International Tables Vol C Tables 4.2.6.8 and 6.1.1.4'

loop_
_geom_angle_atom_site_label_1
_geom_angle_atom_site_label_2
_geom_angle_atom_site_label_3
_geom_angle
C11 C12 C13 120.7(2)
C12 C11 C10 120.4(2)
C9 C10 C11 119.87(19)
C10 C9 C8 121.6(2)
C9 C8 C13 118.1(2)
C9 C8 C7 119.92(18)
C13 C8 C7 121.77(17)
C6 C7 C2 117.9(2)
C6 C7 C8 123.04(19)
C2 C7 C8 118.91(17)
C5 C6 C7 121.1(2)
C6 C5 C4 120.5(2)
C3 C4 C5 119.4(2)
C4 C3 C2 120.4(2)
C3 C2 C7 120.54(18)
C3 C2 C1 119.81(17)
C7 C2 C1 119.44(18)
N1 C1 C14 122.47(16)
N1 C1 C2 117.21(17)
C14 C1 C2 120.18(16)
N1 C15 C20 122.09(16)
N1 C15 C16 118.41(17)
C20 C15 C16 119.39(16)
C17 C16 C15 119.69(19)
C16 C17 C18 120.34(18)
C19 C18 C17 121.76(18)
C18 C19 C20 118.69(18)
N2 C20 C19 122.29(17)
N2 C20 C15 117.68(15)
C19 C20 C15 120.02(16)
N2 C14 C1 117.04(16)
N2 C14 C13 124.27(17)
C1 C14 C13 118.69(15)
C12 C13 C8 118.95(18)
C12 C13 C14 123.23(17)
C8 C13 C14 117.49(17)
C22 C21 C26 122.62(18)
C22 C21 N2 118.02(18)
C26 C21 N2 119.35(17)
C21 C26 C25 118.6(2)
C24 C25 C26 119.7(2)
C23 C24 C25 121.0(2)
C24 C23 C22 120.0(2)
C21 C22 C23 118.1(2)
C1 N1 C15 118.60(16)
C14 N2 C20 121.17(16)
C14 N2 C21 121.81(15)
C20 N2 C21 116.89(14)

loop_
_geom_bond_atom_site_label_1
_geom_bond_atom_site_label_2
_geom_bond_distance
Cu1 Cl1 2.1061(6)
Cu1 Cl2 2.1100(6)
C1 N1 1.326(2)
C2 C1 1.461(3)
C1 C14 1.434(3)
C3 C2 1.392(3)
C12 C11 1.378(3)
C12 C13 1.406(3)
C11 C10 1.386(3)
C10 C9 1.371(3)
C9 C8 1.407(3)
C8 C13 1.420(3)
C8 C7 1.461(3)
C7 C6 1.399(3)
C7 C2 1.406(3)
C6 C5 1.377(3)
C5 C4 1.391(3)
C4 C3 1.384(3)
C15 N1 1.350(2)
C15 C20 1.409(3)
C15 C16 1.420(2)
C16 C17 1.361(3)
C17 C18 1.403(3)
C18 C19 1.371(3)
C19 C20 1.409(3)
C20 N2 1.385(2)
C14 N2 1.358(2)
C14 C13 1.472(2)
C21 C22 1.379(3)
C21 C26 1.384(3)
C21 N2 1.463(2)
C26 C25 1.388(3)
C25 C24 1.384(3)
C24 C23 1.380(3)
C23 C22 1.398(3)
